data_7156946
loop_
_publ_author_name
'Sandeep, K.'
'Siva Reddy, Alla'
'Kumara Swamy, K. C.'

_publ_section_title
;
 Cu(i) catalysed annulation of isothiocyanates/isocyanates with
 2-iodo-sulfonamides: synthesis of benzodithiazines, benzothiadiazinones,
 benzothiazinylidene-anilines and benzothiazolylidene-anilines.
;
_journal_issue 28
_journal_name_full 'Organic &amp; biomolecular chemistry'
_journal_page_first 6880
_journal_page_last 6894
_journal_paper_doi 10.1039/c9ob00994a
_journal_volume 17
_journal_year 2019
_chemical_formula_sum 'C19 H16 N2 O3 S2'
_chemical_formula_weight 384.46
_space_group_IT_number 61
_space_group_name_Hall '-P 2ac 2ab'
_space_group_name_H-M_alt 'P b c a'
_symmetry_cell_setting orthorhombic
_symmetry_space_group_name_Hall '-P 2ac 2ab'
_symmetry_space_group_name_H-M 'P b c a'
_atom_sites_solution_hydrogens geom
_atom_sites_solution_primary direct
_atom_sites_solution_secondary difmap
_audit_creation_method SHELXL-97
_audit_update_record
;
2018-07-21 deposited with the CCDC.    2019-06-26 downloaded from the CCDC.
;
_cell_angle_alpha 90.00
_cell_angle_beta 90.00
_cell_angle_gamma 90.00
_cell_formula_units_Z 8
_cell_length_a 7.507(4)
_cell_length_b 16.207(10)
_cell_length_c 29.663(19)
_cell_measurement_reflns_used 7736
_cell_measurement_temperature 298(2)
_cell_measurement_theta_max 26.24
_cell_measurement_theta_min 2.60
_cell_volume 3609(4)
_computing_cell_refinement 'Bruker SAINT'
_computing_data_collection 'Bruker APEX2'
_computing_data_reduction 'Bruker SAINT'
_computing_molecular_graphics 'Bruker SHELXTL'
_computing_publication_material 'Bruker SHELXTL'
_computing_structure_refinement 'SHELXL-97 (Sheldrick, 2008)'
_computing_structure_solution 'SHELXS-97 (Sheldrick, 2008)'
_diffrn_ambient_temperature 298(2)
_diffrn_measured_fraction_theta_full 0.998
_diffrn_measured_fraction_theta_max 0.998
_diffrn_measurement_device_type 'Bruker APEX-II CCD'
_diffrn_measurement_method '\f and \w scans'
_diffrn_radiation_monochromator graphite
_diffrn_radiation_source 'fine-focus sealed tube'
_diffrn_radiation_type MoK\a
_diffrn_radiation_wavelength 0.71073
_diffrn_reflns_av_R_equivalents 0.2687
_diffrn_reflns_av_sigmaI/netI 0.0681
_diffrn_reflns_limit_h_max 8
_diffrn_reflns_limit_h_min -8
_diffrn_reflns_limit_k_max 19
_diffrn_reflns_limit_k_min -19
_diffrn_reflns_limit_l_max 35
_diffrn_reflns_limit_l_min -35
_diffrn_reflns_number 49959
_diffrn_reflns_theta_full 25.00
_diffrn_reflns_theta_max 25.00
_diffrn_reflns_theta_min 2.61
_exptl_absorpt_coefficient_mu 0.317
_exptl_crystal_colour colourless
_exptl_crystal_density_diffrn 1.415
_exptl_crystal_density_method 'not measured'
_exptl_crystal_description block
_exptl_crystal_F_000 1600
_exptl_crystal_recrystallization_method 'Re-crystallisation from solvent'
_exptl_crystal_size_max 0.24
_exptl_crystal_size_mid 0.22
_exptl_crystal_size_min 0.18
_refine_diff_density_max 1.097
_refine_diff_density_min -1.157
_refine_diff_density_rms 0.428
_refine_ls_extinction_coef 0.037(4)
_refine_ls_extinction_expression Fc^*^=kFc[1+0.001xFc^2^\l^3^/sin(2\q)]^-1/4^
_refine_ls_extinction_method SHELXL
_refine_ls_goodness_of_fit_ref 1.051
_refine_ls_hydrogen_treatment mixed
_refine_ls_matrix_type full
_refine_ls_number_parameters 238
_refine_ls_number_reflns 3166
_refine_ls_number_restraints 0
_refine_ls_restrained_S_all 1.051
_refine_ls_R_factor_all 0.1239
_refine_ls_R_factor_gt 0.0722
_refine_ls_shift/su_max 0.001
_refine_ls_shift/su_mean 0.000
_refine_ls_structure_factor_coef Fsqd
_refine_ls_weighting_details 'calc w=1/[\s^2^(Fo^2^)+(0.1503P)^2^+0.0000P] where P=(Fo^2^+2Fc^2^)/3'
_refine_ls_weighting_scheme calc
_refine_ls_wR_factor_gt 0.1853
_refine_ls_wR_factor_ref 0.2270
_reflns_number_gt 2162
_reflns_number_total 3166
_reflns_threshold_expression >2sigma(I)
_cod_data_source_file c9ob00994a2.cif
_cod_data_source_block Compd3fbi
_cod_depositor_comments
;
The following automatic conversions were performed:

'_symmetry_cell_setting' value 'Orthorhombic' changed to
'orthorhombic' according to
/home/data/users/saulius/crontab/automatic-downloads/rss-feeds/RSC/lib/dictionaries/cif_core.dic
dictionary named 'cif_core.dic' version 2.4.2 from 2011-04-26.

Automatic conversion script
Id: cif_fix_values 4973 2017-02-22 13:04:09Z antanas 

 Adding full bibliography for 7156943--7156947.cif.
;
_cod_original_sg_symbol_H-M Pbca
_cod_database_code 7156946

loop_
_symmetry_equiv_pos_as_xyz
'x, y, z'
'-x+1/2, -y, z+1/2'
'-x, y+1/2, -z+1/2'
'x+1/2, -y+1/2, -z'
'-x, -y, -z'
'x-1/2, y, -z-1/2'
'x, -y-1/2, z-1/2'
'-x-1/2, y-1/2, z'

loop_
_atom_site_label
_atom_site_type_symbol
_atom_site_fract_x
_atom_site_fract_y
_atom_site_fract_z
_atom_site_U_iso_or_equiv
_atom_site_adp_type
_atom_site_occupancy
_atom_site_symmetry_multiplicity
_atom_site_calc_flag
_atom_site_refinement_flags
S1 S 0.65283(17) 0.36297(6) 0.66434(3) 0.0479(4) Uani 1 1 d .
S2 S 0.61427(19) 0.54487(7) 0.62415(4) 0.0595(5) Uani 1 1 d .
O3 O 0.7562(4) 0.74646(15) 0.44595(9) 0.0505(8) Uani 1 1 d .
O1 O 0.4777(5) 0.35160(19) 0.64625(10) 0.0631(9) Uani 1 1 d .
O2 O 0.7389(5) 0.29517(18) 0.68549(10) 0.0675(10) Uani 1 1 d .
N1 N 0.7911(5) 0.3966(2) 0.62469(11) 0.0500(10) Uani 1 1 d .
N2 N 0.8040(6) 0.4728(2) 0.55877(11) 0.0532(10) Uani 1 1 d .
C18 C 0.8293(7) 0.8236(2) 0.45928(16) 0.0590(13) Uani 1 1 d .
H18A H 0.7793 0.8398 0.4877 0.088 Uiso 1 1 calc R
H18B H 0.8019 0.8646 0.4370 0.088 Uiso 1 1 calc R
H18C H 0.9563 0.8186 0.4622 0.088 Uiso 1 1 calc R
C14 C 0.8524(6) 0.6888(2) 0.51744(14) 0.0480(11) Uani 1 1 d .
H14 H 0.9029 0.7384 0.5267 0.058 Uiso 1 1 calc R
C15 C 0.7701(6) 0.6835(2) 0.47640(12) 0.0410(10) Uani 1 1 d .
C16 C 0.6957(6) 0.6090(2) 0.46286(13) 0.0474(11) Uani 1 1 d .
H16 H 0.6384 0.6050 0.4351 0.057 Uiso 1 1 calc R
C19 C 0.9161(8) 0.3377(3) 0.60442(16) 0.0672(15) Uani 1 1 d .
H19A H 0.8534 0.3028 0.5836 0.101 Uiso 1 1 calc R
H19B H 0.9687 0.3045 0.6277 0.101 Uiso 1 1 calc R
H19C H 1.0078 0.3673 0.5887 0.101 Uiso 1 1 calc R
C13 C 0.8605(6) 0.6202(3) 0.54523(14) 0.0529(12) Uani 1 1 d .
H13 H 0.9159 0.6248 0.5732 0.063 Uiso 1 1 calc R
C2 C 0.6504(6) 0.5036(3) 0.77665(14) 0.0463(10) Uani 1 1 d .
C12 C 0.7888(6) 0.5457(2) 0.53266(13) 0.0451(10) Uani 1 1 d .
C5 C 0.6319(6) 0.5278(2) 0.68221(15) 0.0482(11) Uani 1 1 d .
C11 C 0.7486(6) 0.4676(2) 0.59878(14) 0.0474(11) Uani 1 1 d .
C17 C 0.7069(7) 0.5417(2) 0.49047(13) 0.0515(12) Uani 1 1 d .
H17 H 0.6587 0.4918 0.4809 0.062 Uiso 1 1 calc R
C4 C 0.6245(7) 0.5948(3) 0.71107(15) 0.0553(12) Uani 1 1 d .
H4 H 0.6153 0.6478 0.6994 0.066 Uiso 1 1 calc R
C3 C 0.6310(7) 0.5827(3) 0.75796(14) 0.0517(11) Uani 1 1 d .
C6 C 0.6507(6) 0.4477(2) 0.70128(13) 0.0446(10) Uani 1 1 d .
C1 C 0.6631(6) 0.4353(3) 0.74622(14) 0.0496(11) Uani 1 1 d .
H1 H 0.6799 0.3823 0.7574 0.059 Uiso 1 1 calc R
C10 C 0.6207(8) 0.6513(3) 0.78920(18) 0.0693(15) Uani 1 1 d .
H10 H 0.6095 0.7047 0.7782 0.083 Uiso 1 1 calc R
C7 C 0.6586(7) 0.4928(3) 0.82360(16) 0.0621(13) Uani 1 1 d .
H7 H 0.6725 0.4402 0.8355 0.075 Uiso 1 1 calc R
C8 C 0.6463(8) 0.5584(3) 0.85152(17) 0.0690(14) Uani 1 1 d .
H8 H 0.6507 0.5507 0.8826 0.083 Uiso 1 1 calc R
C9 C 0.6269(9) 0.6387(4) 0.83358(19) 0.0799(18) Uani 1 1 d .
H9 H 0.6183 0.6835 0.8531 0.096 Uiso 1 1 calc R

loop_
_atom_site_aniso_label
_atom_site_aniso_U_11
_atom_site_aniso_U_22
_atom_site_aniso_U_33
_atom_site_aniso_U_23
_atom_site_aniso_U_13
_atom_site_aniso_U_12
S1 0.0636(9) 0.0374(6) 0.0428(6) 0.0004(4) 0.0071(5) -0.0010(5)
S2 0.0727(10) 0.0497(7) 0.0562(8) 0.0075(5) 0.0130(6) 0.0213(6)
O3 0.060(2) 0.0396(14) 0.0520(17) 0.0067(12) -0.0007(14) -0.0015(14)
O1 0.066(2) 0.0614(19) 0.0623(19) -0.0083(14) 0.0002(17) -0.0162(17)
O2 0.102(3) 0.0429(16) 0.0574(18) 0.0091(14) 0.0167(19) 0.0106(18)
N1 0.059(3) 0.0414(18) 0.050(2) 0.0029(14) 0.0139(16) 0.0097(17)
N2 0.067(3) 0.0420(18) 0.051(2) 0.0043(15) 0.0129(17) 0.0033(19)
C18 0.061(4) 0.043(2) 0.072(3) 0.012(2) -0.007(2) -0.009(2)
C14 0.049(3) 0.038(2) 0.058(2) 0.0036(18) -0.003(2) -0.0089(18)
C15 0.040(3) 0.039(2) 0.044(2) -0.0012(16) 0.0058(17) -0.0002(17)
C16 0.054(3) 0.047(2) 0.040(2) -0.0024(17) 0.0005(18) -0.007(2)
C19 0.089(4) 0.046(2) 0.067(3) 0.000(2) 0.021(3) 0.025(3)
C13 0.054(3) 0.056(3) 0.049(2) 0.005(2) -0.006(2) -0.008(2)
C2 0.042(3) 0.053(2) 0.044(2) 0.0002(18) 0.0014(18) 0.002(2)
C12 0.049(3) 0.038(2) 0.048(2) 0.0063(17) 0.0103(19) -0.0010(19)
C5 0.044(3) 0.037(2) 0.063(3) -0.0067(19) 0.004(2) 0.0038(18)
C11 0.053(3) 0.035(2) 0.054(2) 0.0016(18) 0.007(2) 0.0055(19)
C17 0.065(3) 0.041(2) 0.049(2) -0.0083(18) 0.009(2) -0.010(2)
C4 0.058(3) 0.046(2) 0.063(3) 0.005(2) 0.006(2) 0.007(2)
C3 0.052(3) 0.048(2) 0.055(3) -0.0011(19) 0.005(2) 0.006(2)
C6 0.045(3) 0.048(2) 0.041(2) -0.0039(17) 0.0044(18) -0.0022(19)
C1 0.051(3) 0.046(2) 0.052(2) 0.0042(18) 0.005(2) 0.002(2)
C10 0.081(4) 0.060(3) 0.068(3) -0.018(2) 0.003(3) 0.007(3)
C7 0.067(4) 0.069(3) 0.050(3) 0.004(2) -0.001(2) 0.005(3)
C8 0.065(4) 0.080(4) 0.062(3) -0.018(3) -0.002(2) 0.009(3)
C9 0.076(4) 0.090(4) 0.073(4) -0.035(3) -0.001(3) 0.015(3)

loop_
_atom_type_symbol
_atom_type_description
_atom_type_scat_dispersion_real
_atom_type_scat_dispersion_imag
_atom_type_scat_source
C C 0.0033 0.0016 'International Tables Vol C Tables 4.2.6.8 and 6.1.1.4'
H H 0.0000 0.0000 'International Tables Vol C Tables 4.2.6.8 and 6.1.1.4'
N N 0.0061 0.0033 'International Tables Vol C Tables 4.2.6.8 and 6.1.1.4'
O O 0.0106 0.0060 'International Tables Vol C Tables 4.2.6.8 and 6.1.1.4'
S S 0.1246 0.1234 'International Tables Vol C Tables 4.2.6.8 and 6.1.1.4'

loop_
_geom_angle_atom_site_label_1
_geom_angle_atom_site_label_2
_geom_angle_atom_site_label_3
_geom_angle
O2 S1 O1 118.9(2)
O2 S1 N1 106.4(2)
O1 S1 N1 110.5(2)
O2 S1 C6 109.5(2)
O1 S1 C6 109.0(2)
N1 S1 C6 101.00(19)
C5 S2 C11 105.2(2)
C15 O3 C18 116.3(3)
C11 N1 C19 116.7(3)
C11 N1 S1 120.6(3)
C19 N1 S1 118.4(3)
C11 N2 C12 123.0(4)
O3 C18 H18A 109.5
O3 C18 H18B 109.5
H18A C18 H18B 109.5
O3 C18 H18C 109.5
H18A C18 H18C 109.5
H18B C18 H18C 109.5
C15 C14 C13 119.9(4)
C15 C14 H14 120.1
C13 C14 H14 120.1
O3 C15 C14 125.1(3)
O3 C15 C16 115.3(4)
C14 C15 C16 119.6(4)
C17 C16 C15 119.7(4)
C17 C16 H16 120.2
C15 C16 H16 120.2
N1 C19 H19A 109.5
N1 C19 H19B 109.5
H19A C19 H19B 109.5
N1 C19 H19C 109.5
H19A C19 H19C 109.5
H19B C19 H19C 109.5
C12 C13 C14 121.8(4)
C12 C13 H13 119.1
C14 C13 H13 119.1
C7 C2 C3 120.6(4)
C7 C2 C1 121.8(4)
C3 C2 C1 117.6(4)
C13 C12 C17 117.2(4)
C13 C12 N2 123.6(4)
C17 C12 N2 119.1(4)
C4 C5 C6 118.3(4)
C4 C5 S2 118.8(3)
C6 C5 S2 122.9(3)
N2 C11 N1 119.4(4)
N2 C11 S2 122.6(3)
N1 C11 S2 118.0(3)
C16 C17 C12 121.8(4)
C16 C17 H17 119.1
C12 C17 H17 119.1
C5 C4 C3 120.2(4)
C5 C4 H4 119.9
C3 C4 H4 119.9
C4 C3 C2 121.4(4)
C4 C3 C10 121.7(4)
C2 C3 C10 117.0(4)
C1 C6 C5 122.3(4)
C1 C6 S1 119.9(3)
C5 C6 S1 117.8(3)
C6 C1 C2 120.2(4)
C6 C1 H1 119.9
C2 C1 H1 119.9
C9 C10 C3 120.8(5)
C9 C10 H10 119.6
C3 C10 H10 119.6
C8 C7 C2 120.5(5)
C8 C7 H7 119.7
C2 C7 H7 119.7
C7 C8 C9 120.0(5)
C7 C8 H8 120.0
C9 C8 H8 120.0
C10 C9 C8 121.1(5)
C10 C9 H9 119.5
C8 C9 H9 119.5

loop_
_geom_bond_atom_site_label_1
_geom_bond_atom_site_label_2
_geom_bond_distance
S1 O2 1.421(3)
S1 O1 1.432(4)
S1 N1 1.661(4)
S1 C6 1.757(4)
S2 C5 1.750(5)
S2 C11 1.776(4)
O3 C15 1.367(4)
O3 C18 1.422(5)
N1 C11 1.419(5)
N1 C19 1.467(6)
N2 C11 1.260(5)
N2 C12 1.417(5)
C18 H18A 0.9600
C18 H18B 0.9600
C18 H18C 0.9600
C14 C15 1.368(6)
C14 C13 1.386(6)
C14 H14 0.9300
C15 C16 1.389(5)
C16 C17 1.367(6)
C16 H16 0.9300
C19 H19A 0.9600
C19 H19B 0.9600
C19 H19C 0.9600
C13 C12 1.374(6)
C13 H13 0.9300
C2 C7 1.405(6)
C2 C3 1.406(6)
C2 C1 1.430(6)
C12 C17 1.396(6)
C5 C4 1.383(6)
C5 C6 1.423(6)
C17 H17 0.9300
C4 C3 1.405(6)
C4 H4 0.9300
C3 C10 1.449(6)
C6 C1 1.351(6)
C1 H1 0.9300
C10 C9 1.333(7)
C10 H10 0.9300
C7 C8 1.350(7)
C7 H7 0.9300
C8 C9 1.414(8)
C8 H8 0.9300
C9 H9 0.9300
